data_7707701
loop_
_publ_author_name
'Fu, Li-Jie'
'An, Bo-Hsun'
'Chou, Chih-Hsuan'
'Chen, Chi-Min'
'To, Ching Tat'

_publ_section_title
;
 Base-promoted perfluoroalkylation of rhodium(III) porphyrin complexes.
;
_journal_issue 28
_journal_name_full 'Dalton transactions (Cambridge, England : 2003)'
_journal_page_first 9949
_journal_page_last 9957
_journal_paper_doi 10.1039/d1dt01118a
_journal_volume 50
_journal_year 2021
_chemical_formula_moiety 'C64 H64 F7 N4 O Rh, C H Cl3, 0.15(H2 O)'
_chemical_formula_sum 'C65 H65.3 Cl3 F7 N4 O1.15 Rh'
_chemical_formula_weight 1263.17
_space_group_crystal_system monoclinic
_space_group_IT_number 14
_space_group_name_Hall '-P 2ybc'
_space_group_name_H-M_alt 'P 1 21/c 1'
_atom_sites_solution_hydrogens mixed
_audit_creation_method SHELXL-2018/3
_audit_update_record
;
2021-06-09 deposited with the CCDC.	2021-06-14 downloaded from the CCDC.
;
_cell_angle_alpha 90
_cell_angle_beta 107.663(2)
_cell_angle_gamma 90
_cell_formula_units_Z 4
_cell_length_a 14.8018(8)
_cell_length_b 29.3344(15)
_cell_length_c 14.4536(7)
_cell_measurement_reflns_used 9935
_cell_measurement_temperature 150(2)
_cell_measurement_theta_max 27.997
_cell_measurement_theta_min 2.706
_cell_volume 5979.9(5)
_computing_cell_refinement 'SAINT V7.34A (Bruker AXS, 2006)'
_computing_data_collection 'APEX2 (Bruker AXS, 2010)'
_computing_data_reduction 'SAINT V7.34A (Bruker AXS, 2006)'
_computing_molecular_graphics 'SHELXTL (Sheldrick, 2008)'
_computing_publication_material SHELXTL
_computing_structure_refinement 'SHELXL-2014/7 (Sheldrick, 2014)'
_computing_structure_solution 'SHELXL-2014/7 (Sheldrick, 2014)'
_diffrn_ambient_temperature 150(2)
_diffrn_measured_fraction_theta_full 0.949
_diffrn_measured_fraction_theta_max 0.922
_diffrn_measurement_device_type 'Bruker APEX-II CCD'
_diffrn_measurement_method '\f and \w scans'
_diffrn_radiation_probe x-ray
_diffrn_radiation_type MoK\a
_diffrn_radiation_wavelength 0.71073
_diffrn_reflns_av_R_equivalents 0
_diffrn_reflns_av_unetI/netI 0.0651
_diffrn_reflns_Laue_measured_fraction_full 0.949
_diffrn_reflns_Laue_measured_fraction_max 0.922
_diffrn_reflns_limit_h_max 19
_diffrn_reflns_limit_h_min -19
_diffrn_reflns_limit_k_max 38
_diffrn_reflns_limit_k_min -38
_diffrn_reflns_limit_l_max 19
_diffrn_reflns_limit_l_min -19
_diffrn_reflns_number 13323
_diffrn_reflns_point_group_measured_fraction_full 0.949
_diffrn_reflns_point_group_measured_fraction_max 0.922
_diffrn_reflns_theta_full 25.000
_diffrn_reflns_theta_max 28.004
_diffrn_reflns_theta_min 2.460
_exptl_absorpt_coefficient_mu 0.488
_exptl_absorpt_correction_T_max 0.7456
_exptl_absorpt_correction_T_min 0.6262
_exptl_absorpt_correction_type multi-scan
_exptl_absorpt_process_details 'SADABS V2012/1 (Bruker AXS Inc.)'
_exptl_crystal_density_diffrn 1.403
_exptl_crystal_description parallelepiped
_exptl_crystal_F_000 2606
_exptl_crystal_recrystallization_method 'Re-crystallisation from solvent'
_exptl_crystal_size_max 0.560
_exptl_crystal_size_mid 0.350
_exptl_crystal_size_min 0.120
_refine_diff_density_max 1.674
_refine_diff_density_min -1.312
_refine_diff_density_rms 0.125
_refine_ls_extinction_method none
_refine_ls_goodness_of_fit_ref 0.962
_refine_ls_hydrogen_treatment mixed
_refine_ls_matrix_type full
_refine_ls_number_parameters 744
_refine_ls_number_reflns 13323
_refine_ls_number_restraints 3
_refine_ls_restrained_S_all 0.962
_refine_ls_R_factor_all 0.0890
_refine_ls_R_factor_gt 0.0674
_refine_ls_shift/su_max 0.001
_refine_ls_shift/su_mean 0.000
_refine_ls_structure_factor_coef Fsqd
_refine_ls_weighting_details 'w=1/[\s^2^(Fo^2^)+(0.1177P)^2^+28.7547P] where P=(Fo^2^+2Fc^2^)/3'
_refine_ls_weighting_scheme calc
_refine_ls_wR_factor_gt 0.1916
_refine_ls_wR_factor_ref 0.2062
_reflns_Friedel_coverage 0.000
_reflns_number_gt 10365
_reflns_number_total 13323
_reflns_threshold_expression 'I > 2\s(I)'
_cod_data_source_file d1dt01118a2.cif
_cod_data_source_block mo_BHA044_1_0m_4a_a
_cod_depositor_comments 'Adding full bibliography for 7707701--7707702.cif.'
_cod_original_sg_symbol_H-M 'P 21/c'
_cod_original_formula_sum 'C65 H65.30 Cl3 F7 N4 O1.15 Rh'
_cod_database_code 7707701
_shelx_shelxl_version_number 2018/3
_shelx_space_group_comment
;
The symmetry employed for this shelxl refinement is uniquely defined
by the following loop, which should always be used as a source of
symmetry information in preference to the above space-group names.
They are only intended as comments.
;
_shelx_estimated_absorpt_t_min 0.828
_shelx_estimated_absorpt_t_max 0.959

loop_
_space_group_symop_operation_xyz
'x, y, z'
'-x, y+1/2, -z+1/2'
'-x, -y, -z'
'x, -y-1/2, z-1/2'

loop_
_atom_site_label
_atom_site_type_symbol
_atom_site_fract_x
_atom_site_fract_y
_atom_site_fract_z
_atom_site_U_iso_or_equiv
_atom_site_adp_type
_atom_site_occupancy
_atom_site_site_symmetry_order
_atom_site_calc_flag
_atom_site_refinement_flags_posn
_atom_site_refinement_flags_adp
_atom_site_refinement_flags_occupancy
_atom_site_disorder_assembly
_atom_site_disorder_group
Rh Rh 0.27580(2) 0.73261(2) 0.29670(2) 0.01649(11) Uani 1 1 d . . . . .
F1 F 0.1534(2) 0.74154(9) 0.4113(2) 0.0343(7) Uani 1 1 d . . . . .
F2 F 0.2924(2) 0.71544(10) 0.49173(19) 0.0331(6) Uani 1 1 d . . . . .
F3 F 0.1073(2) 0.65926(10) 0.3204(2) 0.0321(6) Uani 1 1 d . . . . .
F4 F 0.2481(2) 0.63298(8) 0.4000(2) 0.0324(6) Uani 1 1 d . . . . .
F5 F 0.0798(2) 0.67952(11) 0.4964(2) 0.0429(8) Uani 1 1 d . . . . .
F6 F 0.2171(2) 0.65126(11) 0.5704(2) 0.0418(7) Uani 1 1 d . . . . .
F7 F 0.1098(2) 0.60982(10) 0.4742(2) 0.0414(7) Uani 1 1 d . . . . .
O1 O 0.3413(2) 0.75698(10) 0.1856(2) 0.0227(6) Uani 1 1 d . . . . .
H1A H 0.314(4) 0.7627(17) 0.132(4) 0.027(15) Uiso 1 1 d . . . . .
N1 N 0.4056(2) 0.70616(11) 0.3684(2) 0.0177(7) Uani 1 1 d . . . . .
N2 N 0.3124(2) 0.79184(11) 0.3705(2) 0.0182(7) Uani 1 1 d . . . . .
N3 N 0.1484(3) 0.75995(11) 0.2194(3) 0.0195(7) Uani 1 1 d . . . . .
N4 N 0.2433(2) 0.67526(11) 0.2134(2) 0.0180(7) Uani 1 1 d . . . . .
C1 C 0.4356(3) 0.66255(13) 0.3590(3) 0.0178(8) Uani 1 1 d . . . . .
C2 C 0.5234(3) 0.65436(14) 0.4336(3) 0.0249(9) Uani 1 1 d . . . . .
H2A H 0.558758 0.626801 0.443918 0.030 Uiso 1 1 calc R U . . .
C3 C 0.5465(3) 0.69287(14) 0.4863(3) 0.0232(9) Uani 1 1 d . . . . .
H3A H 0.601287 0.697551 0.540422 0.028 Uiso 1 1 calc R U . . .
C4 C 0.4721(3) 0.72588(13) 0.4449(3) 0.0185(8) Uani 1 1 d . . . . .
C5 C 0.4700(3) 0.77030(13) 0.4793(3) 0.0195(8) Uani 1 1 d . . . . .
C6 C 0.3958(3) 0.80109(14) 0.4420(3) 0.0225(9) Uani 1 1 d . . . . .
C7 C 0.3960(3) 0.84813(14) 0.4707(3) 0.0264(9) Uani 1 1 d . . . . .
H7A H 0.445909 0.863450 0.517594 0.032 Uiso 1 1 calc R U . . .
C8 C 0.3123(3) 0.86643(14) 0.4188(3) 0.0263(9) Uani 1 1 d . . . . .
H8A H 0.292133 0.896883 0.423135 0.032 Uiso 1 1 calc R U . . .
C9 C 0.2590(3) 0.83124(13) 0.3556(3) 0.0201(8) Uani 1 1 d . . . . .
C10 C 0.1677(3) 0.83635(13) 0.2943(3) 0.0202(8) Uani 1 1 d . . . . .
C11 C 0.1149(3) 0.80195(13) 0.2353(3) 0.0196(8) Uani 1 1 d . . . . .
C12 C 0.0159(3) 0.80570(14) 0.1792(3) 0.0232(9) Uani 1 1 d . . . . .
H12A H -0.024372 0.831120 0.177312 0.028 Uiso 1 1 calc R U . . .
C13 C -0.0081(3) 0.76628(14) 0.1302(3) 0.0230(9) Uani 1 1 d . . . . .
H13A H -0.069097 0.758650 0.087984 0.028 Uiso 1 1 calc R U . . .
C14 C 0.0752(3) 0.73764(13) 0.1531(3) 0.0190(8) Uani 1 1 d . . . . .
C15 C 0.0817(3) 0.69552(14) 0.1111(3) 0.0210(8) Uani 1 1 d . . . . .
C16 C 0.1614(3) 0.66758(14) 0.1382(3) 0.0210(8) Uani 1 1 d . . . . .
C17 C 0.1703(3) 0.62459(14) 0.0931(3) 0.0270(9) Uani 1 1 d . . . . .
H17A H 0.125070 0.611484 0.038218 0.032 Uiso 1 1 calc R U . . .
C18 C 0.2552(3) 0.60639(14) 0.1434(3) 0.0257(9) Uani 1 1 d . . . . .
H18A H 0.280045 0.577942 0.131147 0.031 Uiso 1 1 calc R U . . .
C19 C 0.3004(3) 0.63824(13) 0.2187(3) 0.0191(8) Uani 1 1 d . . . . .
C20 C 0.3881(3) 0.63093(13) 0.2882(3) 0.0202(8) Uani 1 1 d . . . . .
C21 C 0.5525(3) 0.78550(14) 0.5629(3) 0.0217(8) Uani 1 1 d . . . . .
C22 C 0.5387(3) 0.79705(14) 0.6514(3) 0.0243(9) Uani 1 1 d . . . . .
H22A H 0.476837 0.795675 0.658011 0.029 Uiso 1 1 calc R U . . .
C23 C 0.6142(3) 0.81046(15) 0.7295(3) 0.0260(9) Uani 1 1 d . . . . .
H23A H 0.603117 0.817336 0.789378 0.031 Uiso 1 1 calc R U . . .
C24 C 0.7060(3) 0.81422(15) 0.7232(3) 0.0272(9) Uani 1 1 d . . . . .
C25 C 0.7190(3) 0.80303(17) 0.6339(4) 0.0326(10) Uani 1 1 d . . . . .
H25A H 0.780609 0.805119 0.626867 0.039 Uiso 1 1 calc R U . . .
C26 C 0.6441(3) 0.78899(16) 0.5557(4) 0.0305(10) Uani 1 1 d . . . . .
H26A H 0.655274 0.781614 0.496083 0.037 Uiso 1 1 calc R U . . .
C27 C 0.7863(3) 0.83164(18) 0.8105(4) 0.0360(12) Uani 1 1 d . . . . .
C28 C 0.7869(4) 0.8061(2) 0.9033(4) 0.0497(15) Uani 1 1 d . . . . .
H28A H 0.724967 0.809379 0.914073 0.075 Uiso 1 1 calc R U . . .
H28B H 0.799959 0.773753 0.896433 0.075 Uiso 1 1 calc R U . . .
H28C H 0.836205 0.818916 0.958752 0.075 Uiso 1 1 calc R U . . .
C29 C 0.7681(5) 0.8823(2) 0.8247(6) 0.065(2) Uani 1 1 d . . . . .
H29A H 0.767449 0.899287 0.766100 0.097 Uiso 1 1 calc R U . . .
H29B H 0.706808 0.885777 0.836734 0.097 Uiso 1 1 calc R U . . .
H29C H 0.818549 0.894195 0.880295 0.097 Uiso 1 1 calc R U . . .
C30 C 0.8834(4) 0.8264(3) 0.7942(5) 0.0556(17) Uani 1 1 d . . . . .
H30A H 0.883365 0.842651 0.734984 0.083 Uiso 1 1 calc R U . . .
H30B H 0.932583 0.839159 0.849789 0.083 Uiso 1 1 calc R U . . .
H30C H 0.896337 0.793996 0.787471 0.083 Uiso 1 1 calc R U . . .
C31 C 0.1196(3) 0.88215(13) 0.2882(3) 0.0221(9) Uani 1 1 d . . . . .
C32 C 0.0553(4) 0.89116(16) 0.3363(4) 0.0322(10) Uani 1 1 d . . . . .
H32A H 0.041540 0.868529 0.377060 0.039 Uiso 1 1 calc R U . . .
C33 C 0.0097(4) 0.93314(17) 0.3262(4) 0.0361(11) Uani 1 1 d . . . . .
H33A H -0.033324 0.938839 0.362095 0.043 Uiso 1 1 calc R U . . .
C34 C 0.0245(4) 0.96623(16) 0.2668(5) 0.0426(14) Uani 1 1 d . . . . .
C35 C 0.0881(5) 0.95670(19) 0.2155(6) 0.061(2) Uani 1 1 d . . . . .
H35A H 0.097604 0.978495 0.170734 0.073 Uiso 1 1 calc R U . . .
C36 C 0.1380(5) 0.91559(17) 0.2287(5) 0.0493(16) Uani 1 1 d . . . . .
H36A H 0.184670 0.910561 0.196826 0.059 Uiso 1 1 calc R U . . .
C37 C -0.0298(5) 1.0115(2) 0.2504(8) 0.0809(17) Uani 1 1 d . U . . .
C38 C -0.0634(6) 1.0231(2) 0.3415(8) 0.0879(15) Uani 1 1 d . U . . .
H38A H -0.101943 0.997949 0.353472 0.132 Uiso 1 1 calc R U . . .
H38B H -0.007815 1.027401 0.398522 0.132 Uiso 1 1 calc R U . . .
H38C H -0.101173 1.051126 0.328995 0.132 Uiso 1 1 calc R U . . .
C39 C 0.0281(6) 1.0511(2) 0.2367(9) 0.0879(15) Uani 1 1 d . U . . .
H39A H 0.084836 1.053691 0.293055 0.132 Uiso 1 1 calc R U . . .
H39B H 0.046962 1.046402 0.177968 0.132 Uiso 1 1 calc R U . . .
H39C H -0.009475 1.079050 0.229974 0.132 Uiso 1 1 calc R U . . .
C40 C -0.1183(6) 1.0066(2) 0.1641(8) 0.0879(15) Uani 1 1 d . U . . .
H40A H -0.155360 0.980447 0.174440 0.132 Uiso 1 1 calc R U . . .
H40B H -0.156557 1.034351 0.157049 0.132 Uiso 1 1 calc R U . . .
H40C H -0.100121 1.001703 0.105044 0.132 Uiso 1 1 calc R U . . .
C41 C -0.0033(3) 0.68062(14) 0.0301(3) 0.0228(9) Uani 1 1 d . . . . .
C42 C -0.0340(3) 0.70481(16) -0.0551(3) 0.0290(10) Uani 1 1 d . . . . .
H42A H -0.000683 0.731510 -0.062844 0.035 Uiso 1 1 calc R U . . .
C43 C -0.1133(3) 0.69103(16) -0.1307(3) 0.0302(10) Uani 1 1 d . . . . .
H43A H -0.132623 0.708419 -0.188897 0.036 Uiso 1 1 calc R U . . .
C44 C -0.1643(3) 0.65237(17) -0.1222(4) 0.0319(11) Uani 1 1 d . . . . .
C45 C -0.1345(4) 0.62852(17) -0.0351(4) 0.0374(12) Uani 1 1 d . . . . .
H45A H -0.168712 0.602247 -0.026660 0.045 Uiso 1 1 calc R U . . .
C46 C -0.0553(3) 0.64239(15) 0.0404(4) 0.0291(10) Uani 1 1 d . . . . .
H46A H -0.036746 0.625577 0.099313 0.035 Uiso 1 1 calc R U . . .
C47 C -0.2515(4) 0.63808(19) -0.2058(4) 0.0394(12) Uani 1 1 d . . . . .
C48 C -0.3294(5) 0.6726(3) -0.2185(6) 0.072(2) Uani 1 1 d . . . . .
H48A H -0.305715 0.702870 -0.228088 0.108 Uiso 1 1 calc R U . . .
H48B H -0.382797 0.664509 -0.275285 0.108 Uiso 1 1 calc R U . . .
H48C H -0.350518 0.672894 -0.160481 0.108 Uiso 1 1 calc R U . . .
C49 C -0.2267(5) 0.6369(3) -0.3023(5) 0.0612(19) Uani 1 1 d . . . . .
H49A H -0.175910 0.614711 -0.297225 0.092 Uiso 1 1 calc R U . . .
H49B H -0.282952 0.628040 -0.355328 0.092 Uiso 1 1 calc R U . . .
H49C H -0.205553 0.667178 -0.315599 0.092 Uiso 1 1 calc R U . . .
C50 C -0.2844(5) 0.5901(2) -0.1906(6) 0.070(2) Uani 1 1 d . . . . .
H50A H -0.231947 0.568625 -0.182555 0.105 Uiso 1 1 calc R U . . .
H50B H -0.305130 0.589678 -0.132262 0.105 Uiso 1 1 calc R U . . .
H50C H -0.337410 0.581293 -0.247066 0.105 Uiso 1 1 calc R U . . .
C51 C 0.4334(3) 0.58497(14) 0.2924(3) 0.0232(9) Uani 1 1 d . . . . .
C52 C 0.5120(4) 0.57775(16) 0.2607(4) 0.0321(10) Uani 1 1 d . . . . .
H52A H 0.533735 0.601547 0.228251 0.039 Uiso 1 1 calc R U . . .
C53 C 0.5594(4) 0.53621(16) 0.2760(4) 0.0363(12) Uani 1 1 d . . . . .
H53A H 0.613095 0.532240 0.253881 0.044 Uiso 1 1 calc R U . . .
C54 C 0.5300(3) 0.50021(14) 0.3229(4) 0.0285(10) Uani 1 1 d . . . . .
C55 C 0.4491(4) 0.50690(15) 0.3495(4) 0.0303(10) Uani 1 1 d . . . . .
H55A H 0.425537 0.482601 0.379016 0.036 Uiso 1 1 calc R U . . .
C56 C 0.4009(3) 0.54841(15) 0.3341(4) 0.0293(10) Uani 1 1 d . . . . .
H56A H 0.344813 0.551684 0.352475 0.035 Uiso 1 1 calc R U . . .
C57 C 0.5904(4) 0.45670(15) 0.3461(4) 0.0359(12) Uani 1 1 d . . . . .
C58 C 0.5971(5) 0.4354(2) 0.2510(5) 0.0546(17) Uani 1 1 d . . . . .
H58A H 0.533369 0.427378 0.209486 0.082 Uiso 1 1 calc R U . . .
H58B H 0.625753 0.457309 0.217162 0.082 Uiso 1 1 calc R U . . .
H58C H 0.636295 0.407823 0.265895 0.082 Uiso 1 1 calc R U . . .
C59 C 0.5491(4) 0.42116(17) 0.3991(4) 0.0418(13) Uani 1 1 d . . . . .
H59A H 0.485871 0.412223 0.357996 0.063 Uiso 1 1 calc R U . . .
H59B H 0.590514 0.394336 0.413197 0.063 Uiso 1 1 calc R U . . .
H59C H 0.544504 0.434108 0.459959 0.063 Uiso 1 1 calc R U . . .
C60 C 0.6884(4) 0.4695(2) 0.4124(6) 0.0550(17) Uani 1 1 d . . . . .
H60A H 0.716707 0.492388 0.380262 0.083 Uiso 1 1 calc R U . . .
H60B H 0.682696 0.482115 0.473247 0.083 Uiso 1 1 calc R U . . .
H60C H 0.728706 0.442343 0.426485 0.083 Uiso 1 1 calc R U . . .
C61 C 0.2233(3) 0.71280(13) 0.4023(3) 0.0199(8) Uani 1 1 d . . . . .
C62 C 0.1817(3) 0.66447(14) 0.4003(3) 0.0220(8) Uani 1 1 d . . . . .
C63 C 0.1463(3) 0.65179(16) 0.4876(4) 0.0290(10) Uani 1 1 d . . . . .
C64 C 0.4103(4) 0.79296(16) 0.2059(4) 0.0307(10) Uani 1 1 d . . . . .
H64A H 0.430457 0.798704 0.148391 0.046 Uiso 1 1 calc R U . . .
H64B H 0.382148 0.820727 0.223043 0.046 Uiso 1 1 calc R U . . .
H64C H 0.465248 0.784009 0.260282 0.046 Uiso 1 1 calc R U . . .
Cl1 Cl 0.3614(3) 0.42348(13) 0.9503(3) 0.1063(12) Uani 0.774(4) 1 d . . P A 1
Cl2 Cl 0.4053(3) 0.50137(16) 1.0704(3) 0.1104(13) Uani 0.774(4) 1 d . . P A 1
Cl3 Cl 0.2381(4) 0.50324(14) 0.9565(6) 0.175(3) Uani 0.774(4) 1 d . . P A 1
C65 C 0.3539(14) 0.4817(6) 0.9576(12) 0.129(7) Uani 0.774(4) 1 d . . P A 1
H65A H 0.378337 0.497443 0.908675 0.155 Uiso 0.774(4) 1 calc R U P A 1
Cl1' Cl 0.4100(12) 0.4465(5) 0.9863(11) 0.1063(12) Uani 0.226(4) 1 d . . P A 2
Cl2' Cl 0.2495(13) 0.4945(6) 0.8918(11) 0.1104(13) Uani 0.226(4) 1 d . . P A 2
Cl3' Cl 0.4235(12) 0.5244(5) 1.004(2) 0.175(3) Uani 0.226(4) 1 d . . P A 2
C65' C 0.347(5) 0.485(2) 1.020(5) 0.129(7) Uani 0.226(4) 1 d . . P A 2
H65B H 0.329571 0.482906 1.082214 0.155 Uiso 0.226(4) 1 calc R U P A 2
O2 O -0.064(3) 0.9719(15) 0.011(3) 0.089(13) Uani 0.15 1 d . . P . .
H2B H -0.006268 0.966080 0.018796 0.107 Uiso 0.15 1 d R U P . .
H2C H -0.105568 0.967150 -0.043384 0.107 Uiso 0.15 1 d R U P . .

loop_
_atom_site_aniso_label
_atom_site_aniso_U_11
_atom_site_aniso_U_22
_atom_site_aniso_U_33
_atom_site_aniso_U_23
_atom_site_aniso_U_13
_atom_site_aniso_U_12
Rh 0.01548(18) 0.01543(16) 0.01593(17) -0.00169(10) 0.00082(12) 0.00101(10)
F1 0.0364(17) 0.0287(14) 0.0474(18) 0.0026(11) 0.0272(14) 0.0100(11)
F2 0.0351(16) 0.0433(16) 0.0172(13) -0.0029(10) 0.0024(12) -0.0128(12)
F3 0.0277(15) 0.0430(16) 0.0228(14) -0.0037(11) 0.0034(12) -0.0108(11)
F4 0.0347(16) 0.0217(12) 0.0447(17) 0.0022(11) 0.0178(13) 0.0068(11)
F5 0.0416(19) 0.0487(18) 0.050(2) 0.0066(14) 0.0310(16) 0.0127(14)
F6 0.0396(18) 0.0573(19) 0.0248(15) 0.0110(13) 0.0043(13) -0.0074(14)
F7 0.048(2) 0.0342(15) 0.0480(19) 0.0000(13) 0.0237(16) -0.0151(13)
O1 0.0205(16) 0.0234(15) 0.0204(16) 0.0022(11) 0.0004(13) -0.0009(11)
N1 0.0171(17) 0.0178(15) 0.0162(16) -0.0018(11) 0.0022(13) 0.0001(12)
N2 0.0158(17) 0.0188(16) 0.0179(17) -0.0033(12) 0.0020(14) 0.0015(12)
N3 0.0155(17) 0.0181(16) 0.0220(18) -0.0016(12) 0.0010(14) -0.0009(12)
N4 0.0125(16) 0.0204(16) 0.0198(17) -0.0006(12) 0.0028(14) 0.0013(12)
C1 0.0131(19) 0.0190(18) 0.020(2) 0.0000(14) 0.0039(16) 0.0021(13)
C2 0.023(2) 0.024(2) 0.025(2) 0.0031(16) 0.0031(18) 0.0076(16)
C3 0.017(2) 0.029(2) 0.019(2) 0.0011(15) -0.0002(16) 0.0050(16)
C4 0.016(2) 0.0217(19) 0.018(2) 0.0008(14) 0.0056(16) -0.0010(14)
C5 0.018(2) 0.0214(19) 0.0167(19) -0.0011(14) 0.0023(16) -0.0021(14)
C6 0.021(2) 0.0200(19) 0.021(2) -0.0051(15) -0.0006(17) -0.0013(15)
C7 0.028(2) 0.022(2) 0.026(2) -0.0066(16) 0.0024(19) -0.0004(16)
C8 0.026(2) 0.0200(19) 0.027(2) -0.0030(16) -0.0007(18) 0.0005(16)
C9 0.019(2) 0.0150(17) 0.025(2) -0.0026(14) 0.0051(17) 0.0010(14)
C10 0.015(2) 0.0174(18) 0.026(2) -0.0003(14) 0.0023(17) 0.0022(14)
C11 0.017(2) 0.0185(18) 0.020(2) 0.0005(14) 0.0007(16) 0.0033(14)
C12 0.016(2) 0.0225(19) 0.028(2) -0.0004(16) 0.0016(17) 0.0031(15)
C13 0.018(2) 0.027(2) 0.019(2) -0.0021(15) 0.0001(17) 0.0018(15)
C14 0.0138(19) 0.0222(19) 0.018(2) 0.0013(14) 0.0003(16) -0.0009(14)
C15 0.021(2) 0.0227(19) 0.0168(19) -0.0025(14) 0.0012(16) -0.0025(15)
C16 0.020(2) 0.0210(19) 0.020(2) -0.0038(14) 0.0034(17) -0.0027(15)
C17 0.026(2) 0.021(2) 0.029(2) -0.0088(16) 0.0013(19) 0.0006(16)
C18 0.023(2) 0.022(2) 0.028(2) -0.0078(16) 0.0025(18) 0.0002(16)
C19 0.018(2) 0.0178(18) 0.022(2) -0.0035(14) 0.0064(16) -0.0025(14)
C20 0.020(2) 0.0186(18) 0.021(2) -0.0022(14) 0.0048(17) 0.0007(14)
C21 0.016(2) 0.0220(19) 0.024(2) -0.0015(15) 0.0011(17) -0.0002(14)
C22 0.018(2) 0.025(2) 0.026(2) -0.0010(16) 0.0017(17) -0.0017(15)
C23 0.025(2) 0.027(2) 0.022(2) -0.0032(16) 0.0014(18) -0.0017(16)
C24 0.021(2) 0.025(2) 0.027(2) -0.0020(16) -0.0054(18) -0.0027(16)
C25 0.019(2) 0.037(2) 0.040(3) -0.004(2) 0.005(2) -0.0053(18)
C26 0.025(2) 0.036(2) 0.030(2) -0.0041(18) 0.008(2) -0.0004(18)
C27 0.022(2) 0.039(3) 0.038(3) -0.005(2) -0.004(2) -0.0054(19)
C28 0.038(3) 0.063(4) 0.033(3) -0.007(2) -0.012(2) 0.008(3)
C29 0.046(4) 0.041(3) 0.081(5) -0.021(3) -0.019(4) -0.005(3)
C30 0.019(3) 0.078(5) 0.058(4) -0.006(3) -0.007(3) -0.011(3)
C31 0.016(2) 0.0187(18) 0.027(2) -0.0022(15) -0.0008(17) 0.0020(14)
C32 0.042(3) 0.026(2) 0.031(3) 0.0027(18) 0.015(2) 0.0065(19)
C33 0.031(3) 0.034(3) 0.046(3) -0.003(2) 0.016(2) 0.0069(19)
C34 0.030(3) 0.019(2) 0.072(4) 0.003(2) 0.005(3) 0.0058(18)
C35 0.077(5) 0.027(3) 0.097(6) 0.028(3) 0.051(4) 0.015(3)
C36 0.062(4) 0.025(2) 0.077(4) 0.016(2) 0.045(4) 0.012(2)
C37 0.050(3) 0.033(3) 0.160(5) 0.018(4) 0.032(3) 0.024(2)
C38 0.075(3) 0.0355(19) 0.150(5) 0.012(2) 0.029(3) 0.0147(18)
C39 0.075(3) 0.0355(19) 0.150(5) 0.012(2) 0.029(3) 0.0147(18)
C40 0.075(3) 0.0355(19) 0.150(5) 0.012(2) 0.029(3) 0.0147(18)
C41 0.018(2) 0.0213(19) 0.025(2) -0.0058(15) 0.0005(17) 0.0008(15)
C42 0.027(2) 0.029(2) 0.028(2) -0.0037(17) 0.0035(19) -0.0052(17)
C43 0.029(3) 0.032(2) 0.022(2) -0.0030(17) -0.0040(19) -0.0003(18)
C44 0.020(2) 0.036(2) 0.031(3) -0.0093(19) -0.004(2) -0.0035(18)
C45 0.027(3) 0.032(2) 0.046(3) -0.002(2) 0.001(2) -0.0109(19)
C46 0.024(2) 0.030(2) 0.029(2) 0.0003(17) 0.0029(19) -0.0067(17)
C47 0.025(3) 0.042(3) 0.038(3) -0.009(2) -0.009(2) -0.003(2)
C48 0.035(4) 0.090(5) 0.068(5) -0.034(4) -0.020(3) 0.016(3)
C49 0.047(4) 0.084(5) 0.039(4) -0.022(3) -0.007(3) -0.009(3)
C50 0.051(4) 0.062(4) 0.070(5) -0.008(3) -0.021(4) -0.024(3)
C51 0.019(2) 0.0215(19) 0.025(2) -0.0063(15) 0.0003(17) 0.0020(15)
C52 0.034(3) 0.025(2) 0.044(3) 0.0020(19) 0.022(2) 0.0014(18)
C53 0.035(3) 0.027(2) 0.053(3) -0.001(2) 0.023(3) 0.0084(19)
C54 0.028(2) 0.0182(19) 0.036(3) -0.0040(16) 0.004(2) 0.0026(16)
C55 0.029(3) 0.023(2) 0.038(3) 0.0037(17) 0.010(2) 0.0012(17)
C56 0.022(2) 0.024(2) 0.044(3) 0.0018(18) 0.013(2) 0.0036(16)
C57 0.034(3) 0.022(2) 0.049(3) -0.0023(19) 0.009(2) 0.0076(18)
C58 0.073(5) 0.035(3) 0.062(4) -0.007(3) 0.029(4) 0.019(3)
C59 0.041(3) 0.028(2) 0.047(3) 0.004(2) 0.000(3) 0.006(2)
C60 0.027(3) 0.042(3) 0.088(5) 0.001(3) 0.007(3) 0.009(2)
C61 0.017(2) 0.0187(18) 0.021(2) -0.0031(14) 0.0019(16) 0.0050(14)
C62 0.021(2) 0.0230(19) 0.021(2) -0.0010(15) 0.0051(17) 0.0007(15)
C63 0.028(2) 0.029(2) 0.032(2) 0.0016(17) 0.011(2) 0.0006(17)
C64 0.031(3) 0.029(2) 0.032(3) -0.0040(18) 0.010(2) -0.0108(18)
Cl1 0.138(3) 0.094(2) 0.106(3) -0.0167(18) 0.065(3) -0.022(2)
Cl2 0.105(3) 0.120(3) 0.098(3) -0.031(2) 0.018(2) -0.009(2)
Cl3 0.110(3) 0.068(2) 0.286(8) 0.025(3) -0.031(4) -0.003(2)
C65 0.153(14) 0.115(11) 0.081(10) 0.006(10) -0.021(12) -0.066(10)
Cl1' 0.138(3) 0.094(2) 0.106(3) -0.0167(18) 0.065(3) -0.022(2)
Cl2' 0.105(3) 0.120(3) 0.098(3) -0.031(2) 0.018(2) -0.009(2)
Cl3' 0.110(3) 0.068(2) 0.286(8) 0.025(3) -0.031(4) -0.003(2)
C65' 0.153(14) 0.115(11) 0.081(10) 0.006(10) -0.021(12) -0.066(10)
O2 0.10(3) 0.13(4) 0.05(2) -0.02(2) 0.03(2) 0.02(3)

loop_
_atom_type_symbol
_atom_type_description
_atom_type_scat_dispersion_real
_atom_type_scat_dispersion_imag
_atom_type_scat_source
C C 0.0033 0.0016 'International Tables Vol C Tables 4.2.6.8 and 6.1.1.4'
H H 0.0000 0.0000 'International Tables Vol C Tables 4.2.6.8 and 6.1.1.4'
Cl Cl 0.1484 0.1585 'International Tables Vol C Tables 4.2.6.8 and 6.1.1.4'
F F 0.0171 0.0103 'International Tables Vol C Tables 4.2.6.8 and 6.1.1.4'
N N 0.0061 0.0033 'International Tables Vol C Tables 4.2.6.8 and 6.1.1.4'
O O 0.0106 0.0060 'International Tables Vol C Tables 4.2.6.8 and 6.1.1.4'
Rh Rh -1.1178 0.9187 'International Tables Vol C Tables 4.2.6.8 and 6.1.1.4'

loop_
_geom_angle_atom_site_label_1
_geom_angle_atom_site_label_2
_geom_angle_atom_site_label_3
_geom_angle
_geom_angle_site_symmetry_1
_geom_angle_site_symmetry_3
_geom_angle_publ_flag
C61 Rh N2 87.20(15) . . ?
C61 Rh N4 97.71(15) . . ?
N2 Rh N4 175.09(14) . . ?
C61 Rh N1 91.49(15) . . ?
N2 Rh N1 89.92(13) . . ?
N4 Rh N1 90.18(13) . . ?
C61 Rh N3 91.36(16) . . ?
N2 Rh N3 90.36(13) . . ?
N4 Rh N3 89.30(13) . . ?
N1 Rh N3 177.15(15) . . ?
C61 Rh O1 176.53(14) . . ?
N2 Rh O1 89.95(13) . . ?
N4 Rh O1 85.15(13) . . ?
N1 Rh O1 86.52(13) . . ?
N3 Rh O1 90.65(13) . . ?
C64 O1 Rh 121.7(3) . . ?
C64 O1 H1A 100(4) . . ?
Rh O1 H1A 125(4) . . ?
C4 N1 C1 107.4(3) . . ?
C4 N1 Rh 125.9(3) . . ?
C1 N1 Rh 125.9(3) . . ?
C6 N2 C9 107.0(3) . . ?
C6 N2 Rh 126.9(3) . . ?
C9 N2 Rh 126.0(3) . . ?
C11 N3 C14 107.2(3) . . ?
C11 N3 Rh 125.5(3) . . ?
C14 N3 Rh 126.6(3) . . ?
C19 N4 C16 107.2(3) . . ?
C19 N4 Rh 126.3(3) . . ?
C16 N4 Rh 126.4(3) . . ?
N1 C1 C20 125.6(4) . . ?
N1 C1 C2 109.2(3) . . ?
C20 C1 C2 125.3(4) . . ?
C3 C2 C1 107.5(4) . . ?
C3 C2 H2A 126.2 . . ?
C1 C2 H2A 126.2 . . ?
C2 C3 C4 107.1(4) . . ?
C2 C3 H3A 126.4 . . ?
C4 C3 H3A 126.4 . . ?
N1 C4 C5 126.5(4) . . ?
N1 C4 C3 108.7(3) . . ?
C5 C4 C3 124.8(4) . . ?
C6 C5 C4 124.4(4) . . ?
C6 C5 C21 118.1(3) . . ?
C4 C5 C21 117.5(4) . . ?
N2 C6 C5 125.7(4) . . ?
N2 C6 C7 109.2(4) . . ?
C5 C6 C7 125.1(4) . . ?
C8 C7 C6 107.4(4) . . ?
C8 C7 H7A 126.3 . . ?
C6 C7 H7A 126.3 . . ?
C7 C8 C9 107.5(4) . . ?
C7 C8 H8A 126.3 . . ?
C9 C8 H8A 126.3 . . ?
N2 C9 C10 126.4(4) . . ?
N2 C9 C8 108.9(4) . . ?
C10 C9 C8 124.7(4) . . ?
C9 C10 C11 124.8(4) . . ?
C9 C10 C31 119.1(4) . . ?
C11 C10 C31 116.1(4) . . ?
N3 C11 C10 125.9(4) . . ?
N3 C11 C12 109.3(3) . . ?
C10 C11 C12 124.8(4) . . ?
C13 C12 C11 106.9(4) . . ?
C13 C12 H12A 126.6 . . ?
C11 C12 H12A 126.6 . . ?
C12 C13 C14 107.9(4) . . ?
C12 C13 H13A 126.0 . . ?
C14 C13 H13A 126.0 . . ?
N3 C14 C15 125.6(4) . . ?
N3 C14 C13 108.7(3) . . ?
C15 C14 C13 125.7(4) . . ?
C16 C15 C14 124.4(4) . . ?
C16 C15 C41 119.1(4) . . ?
C14 C15 C41 116.5(4) . . ?
N4 C16 C15 126.4(4) . . ?
N4 C16 C17 108.6(4) . . ?
C15 C16 C17 125.0(4) . . ?
C18 C17 C16 107.4(4) . . ?
C18 C17 H17A 126.3 . . ?
C16 C17 H17A 126.3 . . ?
C17 C18 C19 107.1(4) . . ?
C17 C18 H18A 126.5 . . ?
C19 C18 H18A 126.5 . . ?
N4 C19 C20 126.0(4) . . ?
N4 C19 C18 109.7(4) . . ?
C20 C19 C18 124.3(4) . . ?
C19 C20 C1 125.1(4) . . ?
C19 C20 C51 118.3(3) . . ?
C1 C20 C51 116.5(4) . . ?
C26 C21 C22 117.8(4) . . ?
C26 C21 C5 122.2(4) . . ?
C22 C21 C5 120.0(4) . . ?
C23 C22 C21 120.7(4) . . ?
C23 C22 H22A 119.7 . . ?
C21 C22 H22A 119.7 . . ?
C22 C23 C24 122.1(4) . . ?
C22 C23 H23A 119.0 . . ?
C24 C23 H23A 119.0 . . ?
C23 C24 C25 116.8(4) . . ?
C23 C24 C27 119.9(4) . . ?
C25 C24 C27 123.2(5) . . ?
C26 C25 C24 121.5(5) . . ?
C26 C25 H25A 119.2 . . ?
C24 C25 H25A 119.2 . . ?
C25 C26 C21 121.1(5) . . ?
C25 C26 H26A 119.5 . . ?
C21 C26 H26A 119.5 . . ?
C28 C27 C30 109.2(5) . . ?
C28 C27 C24 110.8(4) . . ?
C30 C27 C24 111.6(5) . . ?
C28 C27 C29 108.1(5) . . ?
C30 C27 C29 109.1(5) . . ?
C24 C27 C29 108.0(4) . . ?
C27 C28 H28A 109.5 . . ?
C27 C28 H28B 109.5 . . ?
H28A C28 H28B 109.5 . . ?
C27 C28 H28C 109.5 . . ?
H28A C28 H28C 109.5 . . ?
H28B C28 H28C 109.5 . . ?
C27 C29 H29A 109.5 . . ?
C27 C29 H29B 109.5 . . ?
H29A C29 H29B 109.5 . . ?
C27 C29 H29C 109.5 . . ?
H29A C29 H29C 109.5 . . ?
H29B C29 H29C 109.5 . . ?
C27 C30 H30A 109.5 . . ?
C27 C30 H30B 109.5 . . ?
H30A C30 H30B 109.5 . . ?
C27 C30 H30C 109.5 . . ?
H30A C30 H30C 109.5 . . ?
H30B C30 H30C 109.5 . . ?
C32 C31 C36 118.6(4) . . ?
C32 C31 C10 122.2(4) . . ?
C36 C31 C10 119.1(4) . . ?
C31 C32 C33 120.7(5) . . ?
C31 C32 H32A 119.7 . . ?
C33 C32 H32A 119.7 . . ?
C34 C33 C32 122.2(5) . . ?
C34 C33 H33A 118.9 . . ?
C32 C33 H33A 118.9 . . ?
C33 C34 C35 117.3(5) . . ?
C33 C34 C37 122.7(6) . . ?
C35 C34 C37 119.9(6) . . ?
C34 C35 C36 121.1(5) . . ?
C34 C35 H35A 119.5 . . ?
C36 C35 H35A 119.5 . . ?
C31 C36 C35 120.0(5) . . ?
C31 C36 H36A 120.0 . . ?
C35 C36 H36A 120.0 . . ?
C39 C37 C40 110.7(8) . . ?
C39 C37 C34 113.5(6) . . ?
C40 C37 C34 109.0(7) . . ?
C39 C37 C38 106.4(8) . . ?
C40 C37 C38 107.1(7) . . ?
C34 C37 C38 109.9(7) . . ?
C37 C38 H38A 109.5 . . ?
C37 C38 H38B 109.5 . . ?
H38A C38 H38B 109.5 . . ?
C37 C38 H38C 109.5 . . ?
H38A C38 H38C 109.5 . . ?
H38B C38 H38C 109.5 . . ?
C37 C39 H39A 109.5 . . ?
C37 C39 H39B 109.5 . . ?
H39A C39 H39B 109.5 . . ?
C37 C39 H39C 109.5 . . ?
H39A C39 H39C 109.5 . . ?
H39B C39 H39C 109.5 . . ?
C37 C40 H40A 109.5 . . ?
C37 C40 H40B 109.5 . . ?
H40A C40 H40B 109.5 . . ?
C37 C40 H40C 109.5 . . ?
H40A C40 H40C 109.5 . . ?
H40B C40 H40C 109.5 . . ?
C42 C41 C46 117.9(4) . . ?
C42 C41 C15 121.4(4) . . ?
C46 C41 C15 120.7(4) . . ?
C41 C42 C43 121.5(4) . . ?
C41 C42 H42A 119.3 . . ?
C43 C42 H42A 119.3 . . ?
C44 C43 C42 121.1(4) . . ?
C44 C43 H43A 119.5 . . ?
C42 C43 H43A 119.5 . . ?
C45 C44 C43 117.4(4) . . ?
C45 C44 C47 122.4(5) . . ?
C43 C44 C47 120.2(5) . . ?
C44 C45 C46 121.4(5) . . ?
C44 C45 H45A 119.3 . . ?
C46 C45 H45A 119.3 . . ?
C41 C46 C45 120.7(5) . . ?
C41 C46 H46A 119.6 . . ?
C45 C46 H46A 119.6 . . ?
C48 C47 C50 111.8(6) . . ?
C48 C47 C44 110.1(5) . . ?
C50 C47 C44 111.6(5) . . ?
C48 C47 C49 106.7(6) . . ?
C50 C47 C49 106.4(6) . . ?
C44 C47 C49 110.1(5) . . ?
C47 C48 H48A 109.5 . . ?
C47 C48 H48B 109.5 . . ?
H48A C48 H48B 109.5 . . ?
C47 C48 H48C 109.5 . . ?
H48A C48 H48C 109.5 . . ?
H48B C48 H48C 109.5 . . ?
C47 C49 H49A 109.5 . . ?
C47 C49 H49B 109.5 . . ?
H49A C49 H49B 109.5 . . ?
C47 C49 H49C 109.5 . . ?
H49A C49 H49C 109.5 . . ?
H49B C49 H49C 109.5 . . ?
C47 C50 H50A 109.5 . . ?
C47 C50 H50B 109.5 . . ?
H50A C50 H50B 109.5 . . ?
C47 C50 H50C 109.5 . . ?
H50A C50 H50C 109.5 . . ?
H50B C50 H50C 109.5 . . ?
C56 C51 C52 117.4(4) . . ?
C56 C51 C20 120.2(4) . . ?
C52 C51 C20 122.2(4) . . ?
C53 C52 C51 120.9(5) . . ?
C53 C52 H52A 119.5 . . ?
C51 C52 H52A 119.5 . . ?
C52 C53 C54 121.7(5) . . ?
C52 C53 H53A 119.2 . . ?
C54 C53 H53A 119.2 . . ?
C55 C54 C53 117.0(4) . . ?
C55 C54 C57 123.7(4) . . ?
C53 C54 C57 119.3(5) . . ?
C54 C55 C56 121.7(4) . . ?
C54 C55 H55A 119.1 . . ?
C56 C55 H55A 119.1 . . ?
C51 C56 C55 121.1(5) . . ?
C51 C56 H56A 119.4 . . ?
C55 C56 H56A 119.4 . . ?
C60 C57 C59 107.6(5) . . ?
C60 C57 C54 108.2(4) . . ?
C59 C57 C54 112.5(4) . . ?
C60 C57 C58 110.8(5) . . ?
C59 C57 C58 108.3(5) . . ?
C54 C57 C58 109.5(5) . . ?
C57 C58 H58A 109.5 . . ?
C57 C58 H58B 109.5 . . ?
H58A C58 H58B 109.5 . . ?
C57 C58 H58C 109.5 . . ?
H58A C58 H58C 109.5 . . ?
H58B C58 H58C 109.5 . . ?
C57 C59 H59A 109.5 . . ?
C57 C59 H59B 109.5 . . ?
H59A C59 H59B 109.5 . . ?
C57 C59 H59C 109.5 . . ?
H59A C59 H59C 109.5 . . ?
H59B C59 H59C 109.5 . . ?
C57 C60 H60A 109.5 . . ?
C57 C60 H60B 109.5 . . ?
H60A C60 H60B 109.5 . . ?
C57 C60 H60C 109.5 . . ?
H60A C60 H60C 109.5 . . ?
H60B C60 H60C 109.5 . . ?
F1 C61 F2 104.0(3) . . ?
F1 C61 C62 105.0(3) . . ?
F2 C61 C62 104.3(3) . . ?
F1 C61 Rh 111.9(3) . . ?
F2 C61 Rh 110.4(3) . . ?
C62 C61 Rh 119.9(3) . . ?
F3 C62 F4 109.1(3) . . ?
F3 C62 C61 109.9(3) . . ?
F4 C62 C61 110.0(4) . . ?
F3 C62 C63 106.4(4) . . ?
F4 C62 C63 105.4(3) . . ?
C61 C62 C63 115.9(4) . . ?
F5 C63 F6 109.2(4) . . ?
F5 C63 F7 107.7(4) . . ?
F6 C63 F7 107.0(4) . . ?
F5 C63 C62 112.2(4) . . ?
F6 C63 C62 111.5(4) . . ?
F7 C63 C62 109.0(4) . . ?
O1 C64 H64A 109.5 . . ?
O1 C64 H64B 109.5 . . ?
H64A C64 H64B 109.5 . . ?
O1 C64 H64C 109.5 . . ?
H64A C64 H64C 109.5 . . ?
H64B C64 H64C 109.5 . . ?
Cl2 C65 Cl1 112.6(10) . . ?
Cl2 C65 Cl3 92.1(11) . . ?
Cl1 C65 Cl3 115.0(9) . . ?
Cl2 C65 H65A 111.9 . . ?
Cl1 C65 H65A 111.9 . . ?
Cl3 C65 H65A 111.9 . . ?
C65' Cl1' Cl3' 47(2) . . ?
C65' Cl3' Cl1' 46(3) . . ?
Cl1' C65' Cl3' 88(4) . . ?
Cl1' C65' Cl2' 97(3) . . ?
Cl3' C65' Cl2' 96(3) . . ?
Cl1' C65' H65B 122.5 . . ?
Cl3' C65' H65B 122.5 . . ?
Cl2' C65' H65B 122.5 . . ?
H2B O2 H2C 120.0 . . ?

loop_
_geom_bond_atom_site_label_1
_geom_bond_atom_site_label_2
_geom_bond_distance
_geom_bond_site_symmetry_2
_geom_bond_publ_flag
Rh C61 1.997(4) . ?
Rh N2 2.025(3) . ?
Rh N4 2.040(3) . ?
Rh N1 2.040(3) . ?
Rh N3 2.042(3) . ?
Rh O1 2.231(3) . ?
F1 C61 1.371(5) . ?
F2 C61 1.387(5) . ?
F3 C62 1.340(5) . ?
F4 C62 1.350(5) . ?
F5 C63 1.312(6) . ?
F6 C63 1.331(6) . ?
F7 C63 1.335(5) . ?
O1 C64 1.435(5) . ?
O1 H1A 0.78(6) . ?
N1 C4 1.366(5) . ?
N1 C1 1.374(5) . ?
N2 C6 1.375(5) . ?
N2 C9 1.379(5) . ?
N3 C11 1.373(5) . ?
N3 C14 1.375(5) . ?
N4 C19 1.364(5) . ?
N4 C16 1.379(5) . ?
C1 C20 1.402(5) . ?
C1 C2 1.434(6) . ?
C2 C3 1.348(6) . ?
C2 H2A 0.9500 . ?
C3 C4 1.453(5) . ?
C3 H3A 0.9500 . ?
C4 C5 1.398(5) . ?
C5 C6 1.398(6) . ?
C5 C21 1.502(6) . ?
C6 C7 1.441(6) . ?
C7 C8 1.350(6) . ?
C7 H7A 0.9500 . ?
C8 C9 1.444(5) . ?
C8 H8A 0.9500 . ?
C9 C10 1.382(6) . ?
C10 C11 1.397(5) . ?
C10 C31 1.511(5) . ?
C11 C12 1.448(6) . ?
C12 C13 1.346(6) . ?
C12 H12A 0.9500 . ?
C13 C14 1.445(6) . ?
C13 H13A 0.9500 . ?
C14 C15 1.393(6) . ?
C15 C16 1.391(6) . ?
C15 C41 1.501(6) . ?
C16 C17 1.445(6) . ?
C17 C18 1.355(6) . ?
C17 H17A 0.9500 . ?
C18 C19 1.436(5) . ?
C18 H18A 0.9500 . ?
C19 C20 1.396(6) . ?
C20 C51 1.499(5) . ?
C21 C26 1.395(7) . ?
C21 C22 1.396(6) . ?
C22 C23 1.383(6) . ?
C22 H22A 0.9500 . ?
C23 C24 1.394(7) . ?
C23 H23A 0.9500 . ?
C24 C25 1.400(7) . ?
C24 C27 1.535(6) . ?
C25 C26 1.384(7) . ?
C25 H25A 0.9500 . ?
C26 H26A 0.9500 . ?
C27 C28 1.533(9) . ?
C27 C30 1.534(8) . ?
C27 C29 1.535(8) . ?
C28 H28A 0.9800 . ?
C28 H28B 0.9800 . ?
C28 H28C 0.9800 . ?
C29 H29A 0.9800 . ?
C29 H29B 0.9800 . ?
C29 H29C 0.9800 . ?
C30 H30A 0.9800 . ?
C30 H30B 0.9800 . ?
C30 H30C 0.9800 . ?
C31 C32 1.363(7) . ?
C31 C36 1.386(7) . ?
C32 C33 1.391(7) . ?
C32 H32A 0.9500 . ?
C33 C34 1.357(8) . ?
C33 H33A 0.9500 . ?
C34 C35 1.391(9) . ?
C34 C37 1.534(7) . ?
C35 C36 1.397(8) . ?
C35 H35A 0.9500 . ?
C36 H36A 0.9500 . ?
C37 C39 1.490(11) . ?
C37 C40 1.517(13) . ?
C37 C38 1.579(14) . ?
C38 H38A 0.9800 . ?
C38 H38B 0.9800 . ?
C38 H38C 0.9800 . ?
C39 H39A 0.9800 . ?
C39 H39B 0.9800 . ?
C39 H39C 0.9800 . ?
C40 H40A 0.9800 . ?
C40 H40B 0.9800 . ?
C40 H40C 0.9800 . ?
C41 C42 1.374(6) . ?
C41 C46 1.394(6) . ?
C42 C43 1.399(6) . ?
C42 H42A 0.9500 . ?
C43 C44 1.388(7) . ?
C43 H43A 0.9500 . ?
C44 C45 1.390(7) . ?
C44 C47 1.534(6) . ?
C45 C46 1.398(7) . ?
C45 H45A 0.9500 . ?
C46 H46A 0.9500 . ?
C47 C48 1.504(8) . ?
C47 C50 1.527(9) . ?
C47 C49 1.547(9) . ?
C48 H48A 0.9800 . ?
C48 H48B 0.9800 . ?
C48 H48C 0.9800 . ?
C49 H49A 0.9800 . ?
C49 H49B 0.9800 . ?
C49 H49C 0.9800 . ?
C50 H50A 0.9800 . ?
C50 H50B 0.9800 . ?
C50 H50C 0.9800 . ?
C51 C56 1.386(6) . ?
C51 C52 1.390(7) . ?
C52 C53 1.389(6) . ?
C52 H52A 0.9500 . ?
C53 C54 1.394(7) . ?
C53 H53A 0.9500 . ?
C54 C55 1.378(7) . ?
C54 C57 1.536(6) . ?
C55 C56 1.395(6) . ?
C55 H55A 0.9500 . ?
C56 H56A 0.9500 . ?
C57 C60 1.523(8) . ?
C57 C59 1.526(8) . ?
C57 C58 1.541(8) . ?
C58 H58A 0.9800 . ?
C58 H58B 0.9800 . ?
C58 H58C 0.9800 . ?
C59 H59A 0.9800 . ?
C59 H59B 0.9800 . ?
C59 H59C 0.9800 . ?
C60 H60A 0.9800 . ?
C60 H60B 0.9800 . ?
C60 H60C 0.9800 . ?
C61 C62 1.543(6) . ?
C62 C63 1.551(7) . ?
C64 H64A 0.9800 . ?
C64 H64B 0.9800 . ?
C64 H64C 0.9800 . ?
Cl1 C65 1.716(19) . ?
Cl2 C65 1.678(16) . ?
Cl3 C65 1.82(2) . ?
C65 H65A 1.0000 . ?
Cl1' C65' 1.65(8) . ?
Cl1' Cl3' 2.30(2) . ?
Cl2' C65' 1.99(6) . ?
Cl3' C65' 1.68(6) . ?
C65' H65B 1.0000 . ?
O2 H2B 0.8501 . ?
O2 H2C 0.8501 . ?

loop_
_geom_torsion_atom_site_label_1
_geom_torsion_atom_site_label_2
_geom_torsion_atom_site_label_3
_geom_torsion_atom_site_label_4
_geom_torsion
_geom_torsion_site_symmetry_1
_geom_torsion_site_symmetry_2
_geom_torsion_site_symmetry_3
_geom_torsion_site_symmetry_4
_geom_torsion_publ_flag
C4 N1 C1 C20 -179.2(4) . . . . ?
Rh N1 C1 C20 10.4(6) . . . . ?
C4 N1 C1 C2 1.0(5) . . . . ?
Rh N1 C1 C2 -169.4(3) . . . . ?
N1 C1 C2 C3 -0.9(5) . . . . ?
C20 C1 C2 C3 179.3(4) . . . . ?
C1 C2 C3 C4 0.3(5) . . . . ?
C1 N1 C4 C5 179.4(4) . . . . ?
Rh N1 C4 C5 -10.1(6) . . . . ?
C1 N1 C4 C3 -0.8(5) . . . . ?
Rh N1 C4 C3 169.6(3) . . . . ?
C2 C3 C4 N1 0.3(5) . . . . ?
C2 C3 C4 C5 -180.0(4) . . . . ?
N1 C4 C5 C6 3.0(7) . . . . ?
C3 C4 C5 C6 -176.7(4) . . . . ?
N1 C4 C5 C21 -178.1(4) . . . . ?
C3 C4 C5 C21 2.2(6) . . . . ?
C9 N2 C6 C5 179.9(4) . . . . ?
Rh N2 C6 C5 -2.3(7) . . . . ?
C9 N2 C6 C7 -1.8(5) . . . . ?
Rh N2 C6 C7 176.0(3) . . . . ?
C4 C5 C6 N2 3.7(7) . . . . ?
C21 C5 C6 N2 -175.2(4) . . . . ?
C4 C5 C6 C7 -174.4(5) . . . . ?
C21 C5 C6 C7 6.7(7) . . . . ?
N2 C6 C7 C8 1.7(6) . . . . ?
C5 C6 C7 C8 -179.9(5) . . . . ?
C6 C7 C8 C9 -0.9(5) . . . . ?
C6 N2 C9 C10 -175.8(4) . . . . ?
Rh N2 C9 C10 6.3(6) . . . . ?
C6 N2 C9 C8 1.3(5) . . . . ?
Rh N2 C9 C8 -176.6(3) . . . . ?
C7 C8 C9 N2 -0.2(5) . . . . ?
C7 C8 C9 C10 176.9(4) . . . . ?
N2 C9 C10 C11 -1.3(7) . . . . ?
C8 C9 C10 C11 -177.9(4) . . . . ?
N2 C9 C10 C31 179.2(4) . . . . ?
C8 C9 C10 C31 2.6(7) . . . . ?
C14 N3 C11 C10 -176.8(4) . . . . ?
Rh N3 C11 C10 12.3(6) . . . . ?
C14 N3 C11 C12 1.8(5) . . . . ?
Rh N3 C11 C12 -169.1(3) . . . . ?
C9 C10 C11 N3 -8.8(7) . . . . ?
C31 C10 C11 N3 170.8(4) . . . . ?
C9 C10 C11 C12 172.8(4) . . . . ?
C31 C10 C11 C12 -7.6(7) . . . . ?
N3 C11 C12 C13 -0.5(5) . . . . ?
C10 C11 C12 C13 178.2(4) . . . . ?
C11 C12 C13 C14 -1.0(5) . . . . ?
C11 N3 C14 C15 174.3(4) . . . . ?
Rh N3 C14 C15 -14.9(6) . . . . ?
C11 N3 C14 C13 -2.4(5) . . . . ?
Rh N3 C14 C13 168.4(3) . . . . ?
C12 C13 C14 N3 2.2(5) . . . . ?
C12 C13 C14 C15 -174.5(4) . . . . ?
N3 C14 C15 C16 7.4(7) . . . . ?
C13 C14 C15 C16 -176.5(4) . . . . ?
N3 C14 C15 C41 -171.4(4) . . . . ?
C13 C14 C15 C41 4.7(7) . . . . ?
C19 N4 C16 C15 176.1(4) . . . . ?
Rh N4 C16 C15 -6.7(6) . . . . ?
C19 N4 C16 C17 -2.3(5) . . . . ?
Rh N4 C16 C17 175.0(3) . . . . ?
C14 C15 C16 N4 4.1(7) . . . . ?
C41 C15 C16 N4 -177.1(4) . . . . ?
C14 C15 C16 C17 -177.8(4) . . . . ?
C41 C15 C16 C17 1.0(7) . . . . ?
N4 C16 C17 C18 2.2(5) . . . . ?
C15 C16 C17 C18 -176.2(4) . . . . ?
C16 C17 C18 C19 -1.2(5) . . . . ?
C16 N4 C19 C20 -176.3(4) . . . . ?
Rh N4 C19 C20 6.5(6) . . . . ?
C16 N4 C19 C18 1.5(5) . . . . ?
Rh N4 C19 C18 -175.7(3) . . . . ?
C17 C18 C19 N4 -0.2(5) . . . . ?
C17 C18 C19 C20 177.7(4) . . . . ?
N4 C19 C20 C1 -6.0(7) . . . . ?
C18 C19 C20 C1 176.5(4) . . . . ?
N4 C19 C20 C51 170.2(4) . . . . ?
C18 C19 C20 C51 -7.4(7) . . . . ?
N1 C1 C20 C19 -3.1(7) . . . . ?
C2 C1 C20 C19 176.7(4) . . . . ?
N1 C1 C20 C51 -179.3(4) . . . . ?
C2 C1 C20 C51 0.5(7) . . . . ?
C6 C5 C21 C26 -117.2(5) . . . . ?
C4 C5 C21 C26 63.8(6) . . . . ?
C6 C5 C21 C22 62.3(6) . . . . ?
C4 C5 C21 C22 -116.7(5) . . . . ?
C26 C21 C22 C23 -1.4(6) . . . . ?
C5 C21 C22 C23 179.1(4) . . . . ?
C21 C22 C23 C24 1.7(7) . . . . ?
C22 C23 C24 C25 -1.0(7) . . . . ?
C22 C23 C24 C27 176.8(4) . . . . ?
C23 C24 C25 C26 0.1(7) . . . . ?
C27 C24 C25 C26 -177.6(5) . . . . ?
C24 C25 C26 C21 0.1(8) . . . . ?
C22 C21 C26 C25 0.6(7) . . . . ?
C5 C21 C26 C25 -179.9(4) . . . . ?
C23 C24 C27 C28 49.6(6) . . . . ?
C25 C24 C27 C28 -132.8(5) . . . . ?
C23 C24 C27 C30 171.4(5) . . . . ?
C25 C24 C27 C30 -10.9(7) . . . . ?
C23 C24 C27 C29 -68.7(7) . . . . ?
C25 C24 C27 C29 109.0(6) . . . . ?
C9 C10 C31 C32 -100.4(5) . . . . ?
C11 C10 C31 C32 80.0(6) . . . . ?
C9 C10 C31 C36 82.5(6) . . . . ?
C11 C10 C31 C36 -97.1(6) . . . . ?
C36 C31 C32 C33 -0.4(8) . . . . ?
C10 C31 C32 C33 -177.6(5) . . . . ?
C31 C32 C33 C34 1.9(9) . . . . ?
C32 C33 C34 C35 -0.1(9) . . . . ?
C32 C33 C34 C37 176.2(6) . . . . ?
C33 C34 C35 C36 -3.2(11) . . . . ?
C37 C34 C35 C36 -179.6(7) . . . . ?
C32 C31 C36 C35 -2.9(10) . . . . ?
C10 C31 C36 C35 174.4(6) . . . . ?
C34 C35 C36 C31 4.8(12) . . . . ?
C33 C34 C37 C39 145.4(8) . . . . ?
C35 C34 C37 C39 -38.4(12) . . . . ?
C33 C34 C37 C40 -90.8(9) . . . . ?
C35 C34 C37 C40 85.4(9) . . . . ?
C33 C34 C37 C38 26.4(10) . . . . ?
C35 C34 C37 C38 -157.5(7) . . . . ?
C16 C15 C41 C42 -115.9(5) . . . . ?
C14 C15 C41 C42 63.0(6) . . . . ?
C16 C15 C41 C46 66.1(6) . . . . ?
C14 C15 C41 C46 -115.0(5) . . . . ?
C46 C41 C42 C43 -1.9(7) . . . . ?
C15 C41 C42 C43 -179.9(4) . . . . ?
C41 C42 C43 C44 0.3(8) . . . . ?
C42 C43 C44 C45 1.2(8) . . . . ?
C42 C43 C44 C47 179.5(5) . . . . ?
C43 C44 C45 C46 -1.2(8) . . . . ?
C47 C44 C45 C46 -179.5(5) . . . . ?
C42 C41 C46 C45 1.9(7) . . . . ?
C15 C41 C46 C45 180.0(5) . . . . ?
C44 C45 C46 C41 -0.4(8) . . . . ?
C45 C44 C47 C48 111.2(7) . . . . ?
C43 C44 C47 C48 -67.1(8) . . . . ?
C45 C44 C47 C50 -13.5(8) . . . . ?
C43 C44 C47 C50 168.2(6) . . . . ?
C45 C44 C47 C49 -131.5(6) . . . . ?
C43 C44 C47 C49 50.3(7) . . . . ?
C19 C20 C51 C56 -76.6(6) . . . . ?
C1 C20 C51 C56 99.9(5) . . . . ?
C19 C20 C51 C52 107.4(5) . . . . ?
C1 C20 C51 C52 -76.1(6) . . . . ?
C56 C51 C52 C53 -3.9(7) . . . . ?
C20 C51 C52 C53 172.3(5) . . . . ?
C51 C52 C53 C54 0.3(9) . . . . ?
C52 C53 C54 C55 3.0(8) . . . . ?
C52 C53 C54 C57 -174.4(5) . . . . ?
C53 C54 C55 C56 -2.7(8) . . . . ?
C57 C54 C55 C56 174.5(5) . . . . ?
C52 C51 C56 C55 4.1(7) . . . . ?
C20 C51 C56 C55 -172.1(4) . . . . ?
C54 C55 C56 C51 -0.9(8) . . . . ?
C55 C54 C57 C60 -117.0(6) . . . . ?
C53 C54 C57 C60 60.2(7) . . . . ?
C55 C54 C57 C59 1.8(7) . . . . ?
C53 C54 C57 C59 179.0(5) . . . . ?
C55 C54 C57 C58 122.2(6) . . . . ?
C53 C54 C57 C58 -60.6(7) . . . . ?
F1 C61 C62 F3 65.2(4) . . . . ?
F2 C61 C62 F3 174.2(3) . . . . ?
Rh C61 C62 F3 -61.7(4) . . . . ?
F1 C61 C62 F4 -174.7(3) . . . . ?
F2 C61 C62 F4 -65.7(4) . . . . ?
Rh C61 C62 F4 58.4(4) . . . . ?
F1 C61 C62 C63 -55.4(5) . . . . ?
F2 C61 C62 C63 53.6(5) . . . . ?
Rh C61 C62 C63 177.7(3) . . . . ?
F3 C62 C63 F5 -63.5(5) . . . . ?
F4 C62 C63 F5 -179.3(4) . . . . ?
C61 C62 C63 F5 58.9(5) . . . . ?
F3 C62 C63 F6 173.6(3) . . . . ?
F4 C62 C63 F6 57.8(5) . . . . ?
C61 C62 C63 F6 -64.0(5) . . . . ?
F3 C62 C63 F7 55.7(5) . . . . ?
F4 C62 C63 F7 -60.1(5) . . . . ?
C61 C62 C63 F7 178.1(4) . . . . ?
Cl3' Cl1' C65' Cl2' 96(3) . . . . ?
Cl1' Cl3' C65' Cl2' -97(4) . . . . ?
